data_4072797
loop_
_publ_author_name
'Wang, Zhong-Xia'
'Qi, Chun-Yan'

_publ_section_title
;
 Lithium, Magnesium, and Zinc Iminophosphorano(8-quinolyl)methanide
 Complexes:&#x00A0; Syntheses, Characterization, and Activity in
 \e-Caprolactone Polymerization
;
_journal_issue 9
_journal_name_full Organometallics
_journal_page_first 2243
_journal_paper_doi 10.1021/om0610400
_journal_volume 26
_journal_year 2007
_chemical_formula_sum 'C20 H30 Cl N2 P Zn'
_chemical_formula_weight 430.25
_chemical_name_systematic
; 
 ? 
;
_space_group_IT_number 14
_symmetry_cell_setting monoclinic
_symmetry_space_group_name_Hall '-P 2yn'
_symmetry_space_group_name_H-M 'P 1 21/n 1'
_atom_sites_solution_hydrogens geom
_atom_sites_solution_primary direct
_atom_sites_solution_secondary difmap
_audit_creation_method SHELXL-97
_cell_angle_alpha 90.00
_cell_angle_beta 99.302(4)
_cell_angle_gamma 90.00
_cell_formula_units_Z 8
_cell_length_a 21.705(5)
_cell_length_b 9.564(2)
_cell_length_c 21.744(6)
_cell_measurement_reflns_used 3053
_cell_measurement_temperature 293(2)
_cell_measurement_theta_max 25.87
_cell_measurement_theta_min 2.85
_cell_volume 4454.4(19)
_computing_cell_refinement 'Bruker SMART'
_computing_data_collection 'Bruker SMART'
_computing_data_reduction 'Bruker SAINT'
_computing_molecular_graphics 'Bruker SHELXTL'
_computing_publication_material 'Bruker SHELXTL'
_computing_structure_refinement 'SHELXL-97 (Sheldrick, 1997)'
_computing_structure_solution 'SHELXS-97 (Sheldrick, 1990)'
_diffrn_ambient_temperature 293(2)
_diffrn_measured_fraction_theta_full 0.987
_diffrn_measured_fraction_theta_max 0.987
_diffrn_measurement_device_type 'CCD area detector'
_diffrn_measurement_method 'phi and omega scans'
_diffrn_radiation_monochromator graphite
_diffrn_radiation_source 'fine-focus sealed tube'
_diffrn_radiation_type MoK\a
_diffrn_radiation_wavelength 0.71073
_diffrn_reflns_av_R_equivalents 0.0493
_diffrn_reflns_av_sigmaI/netI 0.0629
_diffrn_reflns_limit_h_max 27
_diffrn_reflns_limit_h_min -26
_diffrn_reflns_limit_k_max 12
_diffrn_reflns_limit_k_min -5
_diffrn_reflns_limit_l_max 27
_diffrn_reflns_limit_l_min -26
_diffrn_reflns_number 24826
_diffrn_reflns_theta_full 26.76
_diffrn_reflns_theta_max 26.76
_diffrn_reflns_theta_min 1.23
_exptl_absorpt_coefficient_mu 1.300
_exptl_absorpt_correction_T_max 1.000000
_exptl_absorpt_correction_T_min 0.749430
_exptl_absorpt_correction_type multi-scan
_exptl_absorpt_process_details SADABS
_exptl_crystal_density_diffrn 1.283
_exptl_crystal_density_meas ?
_exptl_crystal_density_method 'not measured'
_exptl_crystal_F_000 1808
_exptl_crystal_size_max 0.16
_exptl_crystal_size_mid 0.14
_exptl_crystal_size_min 0.12
_refine_diff_density_max 0.354
_refine_diff_density_min -0.486
_refine_diff_density_rms 0.073
_refine_ls_extinction_method none
_refine_ls_goodness_of_fit_ref 1.054
_refine_ls_hydrogen_treatment mixed
_refine_ls_matrix_type full
_refine_ls_number_parameters 465
_refine_ls_number_reflns 9361
_refine_ls_number_restraints 0
_refine_ls_restrained_S_all 1.054
_refine_ls_R_factor_all 0.0968
_refine_ls_R_factor_gt 0.0490
_refine_ls_shift/su_max 0.001
_refine_ls_shift/su_mean 0.000
_refine_ls_structure_factor_coef Fsqd
_refine_ls_weighting_details 'calc w=1/[\s^2^(Fo^2^)+(0.0680P)^2^+2.0330P] where P=(Fo^2^+2Fc^2^)/3'
_refine_ls_weighting_scheme calc
_refine_ls_wR_factor_gt 0.1220
_refine_ls_wR_factor_ref 0.1502
_reflns_number_gt 5790
_reflns_number_total 9361
_reflns_threshold_expression >2sigma(I)
_cod_data_source_file om0610400si20070202_074004.cif
_cod_data_source_block 8
_cod_depositor_comments
;
The following automatic conversions were performed:

'_symmetry_cell_setting' value 'Monoclinic' changed to 'monoclinic'
according to /home/saulius/struct/CIF-dictionaries/cif_core.dic
dictionary named 'cif_core.dic' version 2.4.1 from
2010-06-29.

'_exptl_absorpt_correction_type' value 'MULTI-SCAN'
changed to 'multi-scan' according to
/home/saulius/struct/CIF-dictionaries/cif_core.dic dictionary named
'cif_core.dic' version 2.4.1 from 2010-06-29.

Automatic conversion script
Id: cif_fix_values 1715 2011-07-08 13:25:40Z adriana 

The following automatic conversions were performed:

'_exptl_crystal_density_meas' value 'NONE' was changed to '?' - the
value is perceived as not measured.

Automatic conversion script
Id: cif_fix_values 3008 2015-01-20 13:52:24Z robertas 
;
_cod_original_cell_volume 4454.5(19)
_cod_original_sg_symbol_H-M P2(1)/n
_cod_database_code 4072797

loop_
_symmetry_equiv_pos_as_xyz
'x, y, z'
'-x+1/2, y+1/2, -z+1/2'
'-x, -y, -z'
'x-1/2, -y-1/2, z-1/2'

loop_
_atom_site_label
_atom_site_type_symbol
_atom_site_fract_x
_atom_site_fract_y
_atom_site_fract_z
_atom_site_U_iso_or_equiv
_atom_site_adp_type
_atom_site_occupancy
_atom_site_symmetry_multiplicity
_atom_site_calc_flag
_atom_site_refinement_flags
Zn1 Zn 0.19702(2) 0.30755(6) 0.07413(2) 0.04863(16) Uani 1 1 d .
Zn2 Zn 0.95342(2) 0.24183(5) 0.31336(2) 0.04316(15) Uani 1 1 d .
P1 P 0.14176(5) 0.13934(11) 0.14462(5) 0.0386(3) Uani 1 1 d .
P2 P 0.88011(5) 0.45044(11) 0.33640(5) 0.0388(3) Uani 1 1 d .
Cl1 Cl 0.25796(9) 0.48827(17) 0.06869(9) 0.0988(6) Uani 1 1 d .
Cl2 Cl 0.96133(7) 0.03326(13) 0.27293(6) 0.0697(4) Uani 1 1 d .
N1 N 0.15795(18) 0.2433(4) -0.01486(18) 0.0559(10) Uani 1 1 d .
N2 N 0.12475(17) 0.2955(4) 0.12125(16) 0.0456(9) Uani 1 1 d .
N3 N 1.03866(15) 0.3033(4) 0.36526(16) 0.0433(8) Uani 1 1 d .
N4 N 0.88852(16) 0.2978(3) 0.36634(15) 0.0411(8) Uani 1 1 d .
C1 C 0.1385(3) 0.3221(7) -0.0643(3) 0.0800(17) Uani 1 1 d .
H1 H 0.1405 0.4187 -0.0599 0.096 Uiso 1 1 calc R
C2 C 0.1154(3) 0.2666(10) -0.1222(3) 0.108(3) Uani 1 1 d .
H2 H 0.1001 0.3249 -0.1554 0.129 Uiso 1 1 calc R
C3 C 0.1155(3) 0.1260(10) -0.1298(3) 0.097(2) Uani 1 1 d .
H3 H 0.1011 0.0876 -0.1687 0.117 Uiso 1 1 calc R
C4 C 0.1375(2) 0.0370(7) -0.0789(3) 0.0732(17) Uani 1 1 d .
C5 C 0.1422(3) -0.1088(9) -0.0829(4) 0.098(3) Uani 1 1 d .
H5 H 0.1292 -0.1530 -0.1209 0.118 Uiso 1 1 calc R
C6 C 0.1653(3) -0.1854(7) -0.0327(4) 0.098(2) Uani 1 1 d .
H6 H 0.1690 -0.2817 -0.0364 0.117 Uiso 1 1 calc R
C7 C 0.1838(2) -0.1205(5) 0.0257(3) 0.0684(15) Uani 1 1 d .
H7 H 0.2003 -0.1758 0.0596 0.082 Uiso 1 1 calc R
C8 C 0.17864(19) 0.0206(5) 0.0344(2) 0.0471(11) Uani 1 1 d .
C9 C 0.15689(19) 0.1023(5) -0.0203(2) 0.0498(11) Uani 1 1 d .
C10 C 0.19740(19) 0.0913(4) 0.0961(2) 0.0430(10) Uani 1 1 d .
H10 H 0.2372 0.0581 0.1193 0.052 Uiso 1 1 calc R
C11 C 0.0738(2) 0.0212(5) 0.1399(2) 0.0554(12) Uani 1 1 d .
H11 H 0.0463 0.0591 0.1674 0.066 Uiso 1 1 calc R
C12 C 0.0370(2) 0.0193(7) 0.0743(3) 0.0778(17) Uani 1 1 d .
H12A H 0.0598 -0.0317 0.0474 0.117 Uiso 1 1 calc R
H12B H 0.0304 0.1135 0.0594 0.117 Uiso 1 1 calc R
H12C H -0.0026 -0.0250 0.0747 0.117 Uiso 1 1 calc R
C13 C 0.0925(3) -0.1268(6) 0.1628(3) 0.092(2) Uani 1 1 d .
H13A H 0.0556 -0.1825 0.1625 0.137 Uiso 1 1 calc R
H13B H 0.1152 -0.1223 0.2044 0.137 Uiso 1 1 calc R
H13C H 0.1183 -0.1684 0.1358 0.137 Uiso 1 1 calc R
C14 C 0.1848(2) 0.1213(6) 0.2244(2) 0.0602(13) Uani 1 1 d .
H14 H 0.2006 0.0251 0.2284 0.072 Uiso 1 1 calc R
C15 C 0.1435(3) 0.1419(7) 0.2753(2) 0.0831(18) Uani 1 1 d .
H15A H 0.1669 0.1179 0.3152 0.125 Uiso 1 1 calc R
H15B H 0.1074 0.0827 0.2666 0.125 Uiso 1 1 calc R
H15C H 0.1305 0.2377 0.2757 0.125 Uiso 1 1 calc R
C16 C 0.2421(3) 0.2178(7) 0.2347(3) 0.096(2) Uani 1 1 d .
H16A H 0.2289 0.3130 0.2274 0.144 Uiso 1 1 calc R
H16B H 0.2698 0.1927 0.2063 0.144 Uiso 1 1 calc R
H16C H 0.2633 0.2079 0.2767 0.144 Uiso 1 1 calc R
C17 C 0.0817(3) 0.4047(5) 0.1365(2) 0.0649(14) Uani 1 1 d .
C18 C 0.0229(3) 0.3465(7) 0.1593(3) 0.105(2) Uani 1 1 d .
H18A H -0.0008 0.2915 0.1269 0.158 Uiso 1 1 calc R
H18B H -0.0022 0.4228 0.1698 0.158 Uiso 1 1 calc R
H18C H 0.0352 0.2891 0.1955 0.158 Uiso 1 1 calc R
C19 C 0.1160(4) 0.5023(6) 0.1868(3) 0.104(2) Uani 1 1 d .
H19A H 0.1305 0.4494 0.2238 0.156 Uiso 1 1 calc R
H19B H 0.0879 0.5739 0.1961 0.156 Uiso 1 1 calc R
H19C H 0.1509 0.5445 0.1719 0.156 Uiso 1 1 calc R
C20 C 0.0633(4) 0.4884(7) 0.0774(3) 0.105(2) Uani 1 1 d .
H20A H 0.1001 0.5234 0.0635 0.157 Uiso 1 1 calc R
H20B H 0.0373 0.5653 0.0854 0.157 Uiso 1 1 calc R
H20C H 0.0407 0.4295 0.0457 0.157 Uiso 1 1 calc R
C21 C 1.0815(2) 0.2269(5) 0.4004(2) 0.0551(12) Uani 1 1 d .
H21 H 1.0738 0.1320 0.4046 0.066 Uiso 1 1 calc R
C22 C 1.1381(2) 0.2819(6) 0.4316(2) 0.0654(15) Uani 1 1 d .
H22 H 1.1662 0.2261 0.4575 0.078 Uiso 1 1 calc R
C23 C 1.1505(2) 0.4186(6) 0.4226(2) 0.0625(14) Uani 1 1 d .
H23 H 1.1882 0.4563 0.4419 0.075 Uiso 1 1 calc R
C24 C 1.1081(2) 0.5038(5) 0.3852(2) 0.0505(12) Uani 1 1 d .
C25 C 1.1189(2) 0.6455(6) 0.3724(2) 0.0624(14) Uani 1 1 d .
H25 H 1.1560 0.6878 0.3905 0.075 Uiso 1 1 calc R
C26 C 1.0760(3) 0.7198(6) 0.3343(3) 0.0657(14) Uani 1 1 d .
H26 H 1.0842 0.8125 0.3257 0.079 Uiso 1 1 calc R
C27 C 1.0181(2) 0.6587(5) 0.3069(2) 0.0524(11) Uani 1 1 d .
H27 H 0.9896 0.7121 0.2802 0.063 Uiso 1 1 calc R
C28 C 1.00336(19) 0.5218(4) 0.31912(19) 0.0413(10) Uani 1 1 d .
C29 C 1.05036(19) 0.4435(4) 0.35725(19) 0.0411(10) Uani 1 1 d .
C30 C 0.94181(18) 0.4583(4) 0.29189(19) 0.0410(9) Uani 1 1 d .
H30 H 0.9284 0.4785 0.2476 0.049 Uiso 1 1 calc R
C31 C 0.8801(2) 0.5917(5) 0.3937(2) 0.0542(12) Uani 1 1 d .
H31 H 0.8444 0.5758 0.4153 0.065 Uiso 1 1 calc R
C32 C 0.9393(2) 0.5851(6) 0.4432(2) 0.0646(14) Uani 1 1 d .
H32A H 0.9747 0.6139 0.4250 0.097 Uiso 1 1 calc R
H32B H 0.9455 0.4910 0.4583 0.097 Uiso 1 1 calc R
H32C H 0.9346 0.6461 0.4772 0.097 Uiso 1 1 calc R
C33 C 0.8715(3) 0.7361(5) 0.3633(3) 0.0856(19) Uani 1 1 d .
H33A H 0.8711 0.8060 0.3950 0.128 Uiso 1 1 calc R
H33B H 0.8327 0.7387 0.3350 0.128 Uiso 1 1 calc R
H33C H 0.9053 0.7543 0.3409 0.128 Uiso 1 1 calc R
C34 C 0.8095(2) 0.4773(5) 0.2783(2) 0.0583(13) Uani 1 1 d .
H34 H 0.8134 0.5691 0.2593 0.070 Uiso 1 1 calc R
C35 C 0.8051(3) 0.3686(6) 0.2259(3) 0.0811(17) Uani 1 1 d .
H35A H 0.8024 0.2767 0.2431 0.122 Uiso 1 1 calc R
H35B H 0.8417 0.3745 0.2064 0.122 Uiso 1 1 calc R
H35C H 0.7687 0.3865 0.1956 0.122 Uiso 1 1 calc R
C36 C 0.7490(2) 0.4795(7) 0.3064(3) 0.0851(19) Uani 1 1 d .
H36A H 0.7142 0.4969 0.2740 0.128 Uiso 1 1 calc R
H36B H 0.7515 0.5521 0.3372 0.128 Uiso 1 1 calc R
H36C H 0.7436 0.3908 0.3255 0.128 Uiso 1 1 calc R
C37 C 0.8588(2) 0.2152(5) 0.4118(2) 0.0488(11) Uani 1 1 d .
C38 C 0.8248(3) 0.3039(6) 0.4540(2) 0.0722(16) Uani 1 1 d .
H38A H 0.8535 0.3691 0.4767 0.108 Uiso 1 1 calc R
H38B H 0.8080 0.2444 0.4827 0.108 Uiso 1 1 calc R
H38C H 0.7914 0.3542 0.4291 0.108 Uiso 1 1 calc R
C39 C 0.8129(2) 0.1105(5) 0.3764(2) 0.0677(14) Uani 1 1 d .
H39A H 0.7800 0.1601 0.3507 0.102 Uiso 1 1 calc R
H39B H 0.7956 0.0533 0.4056 0.102 Uiso 1 1 calc R
H39C H 0.8344 0.0525 0.3507 0.102 Uiso 1 1 calc R
C40 C 0.9107(3) 0.1350(6) 0.4514(3) 0.0808(17) Uani 1 1 d .
H40A H 0.9331 0.0811 0.4250 0.121 Uiso 1 1 calc R
H40B H 0.8932 0.0734 0.4789 0.121 Uiso 1 1 calc R
H40C H 0.9387 0.1994 0.4755 0.121 Uiso 1 1 calc R

loop_
_atom_site_aniso_label
_atom_site_aniso_U_11
_atom_site_aniso_U_22
_atom_site_aniso_U_33
_atom_site_aniso_U_23
_atom_site_aniso_U_13
_atom_site_aniso_U_12
Zn1 0.0503(3) 0.0451(3) 0.0528(3) -0.0055(2) 0.0152(2) -0.0103(2)
Zn2 0.0454(3) 0.0362(3) 0.0479(3) -0.0096(2) 0.0074(2) 0.0033(2)
P1 0.0360(6) 0.0395(6) 0.0407(6) -0.0016(5) 0.0080(5) 0.0022(5)
P2 0.0333(6) 0.0330(6) 0.0497(6) -0.0008(5) 0.0054(5) 0.0025(4)
Cl1 0.1126(13) 0.0742(10) 0.1158(13) -0.0135(9) 0.0375(10) -0.0525(10)
Cl2 0.0860(10) 0.0446(7) 0.0780(9) -0.0259(6) 0.0116(7) 0.0030(7)
N1 0.053(2) 0.065(3) 0.050(2) 0.000(2) 0.0092(18) -0.003(2)
N2 0.050(2) 0.040(2) 0.049(2) -0.0009(16) 0.0147(17) 0.0058(17)
N3 0.0368(19) 0.047(2) 0.046(2) -0.0076(16) 0.0076(16) 0.0101(16)
N4 0.043(2) 0.0365(19) 0.0450(19) -0.0025(15) 0.0119(16) 0.0008(16)
C1 0.085(4) 0.099(5) 0.056(3) 0.013(3) 0.011(3) 0.001(4)
C2 0.094(5) 0.171(8) 0.054(4) 0.006(5) 0.002(3) -0.009(6)
C3 0.071(4) 0.174(8) 0.046(3) -0.026(5) 0.006(3) -0.023(5)
C4 0.049(3) 0.111(5) 0.065(4) -0.037(3) 0.025(3) -0.028(3)
C5 0.081(5) 0.123(7) 0.097(5) -0.072(5) 0.035(4) -0.046(4)
C6 0.092(5) 0.077(5) 0.136(7) -0.061(5) 0.056(5) -0.028(4)
C7 0.064(3) 0.054(3) 0.095(4) -0.026(3) 0.034(3) -0.008(3)
C8 0.034(2) 0.049(3) 0.062(3) -0.019(2) 0.020(2) -0.006(2)
C9 0.037(2) 0.072(3) 0.044(2) -0.019(2) 0.0162(19) -0.012(2)
C10 0.032(2) 0.047(3) 0.051(2) -0.008(2) 0.0081(18) 0.0008(19)
C11 0.050(3) 0.054(3) 0.068(3) -0.006(2) 0.027(2) -0.009(2)
C12 0.044(3) 0.102(5) 0.087(4) -0.026(3) 0.009(3) -0.022(3)
C13 0.103(5) 0.052(3) 0.130(5) 0.007(3) 0.048(4) -0.014(3)
C14 0.060(3) 0.072(3) 0.048(3) 0.002(2) 0.004(2) 0.018(3)
C15 0.102(5) 0.107(5) 0.042(3) 0.007(3) 0.015(3) 0.017(4)
C16 0.066(4) 0.142(6) 0.072(4) -0.026(4) -0.011(3) -0.005(4)
C17 0.080(4) 0.044(3) 0.078(4) 0.002(3) 0.032(3) 0.023(3)
C18 0.100(5) 0.094(5) 0.137(6) -0.001(4) 0.070(5) 0.039(4)
C19 0.154(7) 0.060(4) 0.105(5) -0.019(4) 0.042(5) 0.018(4)
C20 0.132(6) 0.093(5) 0.092(5) 0.026(4) 0.025(4) 0.058(5)
C21 0.056(3) 0.053(3) 0.056(3) -0.008(2) 0.010(2) 0.023(2)
C22 0.047(3) 0.091(4) 0.055(3) -0.012(3) -0.001(2) 0.031(3)
C23 0.035(3) 0.091(4) 0.061(3) -0.023(3) 0.007(2) 0.010(3)
C24 0.036(2) 0.070(3) 0.049(3) -0.021(2) 0.017(2) 0.000(2)
C25 0.055(3) 0.066(3) 0.071(3) -0.019(3) 0.024(3) -0.023(3)
C26 0.068(4) 0.055(3) 0.080(4) -0.006(3) 0.030(3) -0.021(3)
C27 0.058(3) 0.047(3) 0.055(3) -0.002(2) 0.017(2) -0.005(2)
C28 0.044(2) 0.038(2) 0.045(2) -0.0060(18) 0.0181(19) -0.0028(19)
C29 0.037(2) 0.047(3) 0.043(2) -0.0110(19) 0.0167(18) 0.0018(19)
C30 0.037(2) 0.046(2) 0.038(2) 0.0017(18) 0.0016(17) -0.0034(19)
C31 0.048(3) 0.041(3) 0.077(3) -0.013(2) 0.020(2) -0.001(2)
C32 0.069(3) 0.072(4) 0.055(3) -0.023(3) 0.018(3) -0.015(3)
C33 0.082(4) 0.034(3) 0.144(6) -0.012(3) 0.030(4) 0.005(3)
C34 0.044(3) 0.049(3) 0.078(3) 0.014(2) -0.002(2) 0.002(2)
C35 0.074(4) 0.080(4) 0.077(4) -0.003(3) -0.025(3) -0.007(3)
C36 0.040(3) 0.093(4) 0.120(5) 0.032(4) 0.005(3) 0.008(3)
C37 0.051(3) 0.042(3) 0.056(3) 0.003(2) 0.016(2) -0.002(2)
C38 0.084(4) 0.072(4) 0.070(3) -0.004(3) 0.041(3) -0.014(3)
C39 0.071(4) 0.053(3) 0.079(4) -0.002(3) 0.013(3) -0.021(3)
C40 0.078(4) 0.093(4) 0.068(4) 0.034(3) 0.003(3) -0.004(3)

loop_
_atom_type_symbol
_atom_type_description
_atom_type_scat_dispersion_real
_atom_type_scat_dispersion_imag
_atom_type_scat_source
C C 0.0033 0.0016 'International Tables Vol C Tables 4.2.6.8 and 6.1.1.4'
H H 0.0000 0.0000 'International Tables Vol C Tables 4.2.6.8 and 6.1.1.4'
N N 0.0061 0.0033 'International Tables Vol C Tables 4.2.6.8 and 6.1.1.4'
P P 0.1023 0.0942 'International Tables Vol C Tables 4.2.6.8 and 6.1.1.4'
Cl Cl 0.1484 0.1585 'International Tables Vol C Tables 4.2.6.8 and 6.1.1.4'
Zn Zn 0.2839 1.4301 'International Tables Vol C Tables 4.2.6.8 and 6.1.1.4'

loop_
_geom_angle_atom_site_label_1
_geom_angle_atom_site_label_2
_geom_angle_atom_site_label_3
_geom_angle
N2 Zn1 N1 102.90(15)
N2 Zn1 C10 78.71(14)
N1 Zn1 C10 84.71(16)
N2 Zn1 Cl1 126.88(11)
N1 Zn1 Cl1 110.02(12)
C10 Zn1 Cl1 143.17(13)
N2 Zn1 P1 37.27(10)
N1 Zn1 P1 101.85(11)
C10 Zn1 P1 42.36(11)
Cl1 Zn1 P1 147.86(6)
N4 Zn2 N3 104.73(13)
N4 Zn2 C30 78.43(15)
N3 Zn2 C30 84.71(15)
N4 Zn2 Cl2 124.93(10)
N3 Zn2 Cl2 110.61(10)
C30 Zn2 Cl2 144.03(12)
N4 Zn2 P2 36.99(10)
N3 Zn2 P2 101.08(10)
C30 Zn2 P2 41.89(11)
Cl2 Zn2 P2 147.90(5)
N2 P1 C10 101.28(19)
N2 P1 C14 116.3(2)
C10 P1 C14 104.1(2)
N2 P1 C11 114.3(2)
C10 P1 C11 114.8(2)
C14 P1 C11 105.9(2)
N2 P1 Zn1 49.50(13)
C10 P1 Zn1 53.15(14)
C14 P1 Zn1 113.26(18)
C11 P1 Zn1 140.69(16)
N4 P2 C30 102.38(19)
N4 P2 C31 114.1(2)
C30 P2 C31 114.9(2)
N4 P2 C34 115.8(2)
C30 P2 C34 103.7(2)
C31 P2 C34 105.8(2)
N4 P2 Zn2 49.93(12)
C30 P2 Zn2 53.14(14)
C31 P2 Zn2 138.36(16)
C34 P2 Zn2 115.74(17)
C1 N1 C9 119.8(5)
C1 N1 Zn1 128.1(4)
C9 N1 Zn1 112.0(3)
C17 N2 P1 135.4(3)
C17 N2 Zn1 130.4(3)
P1 N2 Zn1 93.23(17)
C21 N3 C29 118.9(4)
C21 N3 Zn2 129.3(3)
C29 N3 Zn2 111.7(3)
C37 N4 P2 136.2(3)
C37 N4 Zn2 130.6(3)
P2 N4 Zn2 93.09(16)
N1 C1 C2 122.8(7)
N1 C1 H1 118.6
C2 C1 H1 118.6
C3 C2 C1 118.9(7)
C3 C2 H2 120.5
C1 C2 H2 120.5
C2 C3 C4 120.6(6)
C2 C3 H3 119.7
C4 C3 H3 119.7
C5 C4 C3 124.5(6)
C5 C4 C9 118.7(6)
C3 C4 C9 116.7(6)
C6 C5 C4 120.8(6)
C6 C5 H5 119.6
C4 C5 H5 119.6
C5 C6 C7 120.4(6)
C5 C6 H6 119.8
C7 C6 H6 119.8
C8 C7 C6 122.7(6)
C8 C7 H7 118.7
C6 C7 H7 118.7
C7 C8 C9 116.3(4)
C7 C8 C10 123.5(5)
C9 C8 C10 120.0(4)
N1 C9 C4 121.0(5)
N1 C9 C8 118.0(4)
C4 C9 C8 120.9(5)
C8 C10 P1 122.2(3)
C8 C10 Zn1 104.3(3)
P1 C10 Zn1 84.50(17)
C8 C10 H10 113.8
P1 C10 H10 113.8
Zn1 C10 H10 113.8
C12 C11 C13 111.5(5)
C12 C11 P1 110.7(3)
C13 C11 P1 112.3(4)
C12 C11 H11 107.4
C13 C11 H11 107.4
P1 C11 H11 107.4
C11 C12 H12A 109.5
C11 C12 H12B 109.5
H12A C12 H12B 109.5
C11 C12 H12C 109.5
H12A C12 H12C 109.5
H12B C12 H12C 109.5
C11 C13 H13A 109.5
C11 C13 H13B 109.5
H13A C13 H13B 109.5
C11 C13 H13C 109.5
H13A C13 H13C 109.5
H13B C13 H13C 109.5
C16 C14 C15 111.7(5)
C16 C14 P1 110.9(4)
C15 C14 P1 113.4(4)
C16 C14 H14 106.8
C15 C14 H14 106.8
P1 C14 H14 106.8
C14 C15 H15A 109.5
C14 C15 H15B 109.5
H15A C15 H15B 109.5
C14 C15 H15C 109.5
H15A C15 H15C 109.5
H15B C15 H15C 109.5
C14 C16 H16A 109.5
C14 C16 H16B 109.5
H16A C16 H16B 109.5
C14 C16 H16C 109.5
H16A C16 H16C 109.5
H16B C16 H16C 109.5
N2 C17 C20 105.9(4)
N2 C17 C19 109.8(5)
C20 C17 C19 108.3(5)
N2 C17 C18 113.8(4)
C20 C17 C18 110.2(5)
C19 C17 C18 108.6(5)
C17 C18 H18A 109.5
C17 C18 H18B 109.5
H18A C18 H18B 109.5
C17 C18 H18C 109.5
H18A C18 H18C 109.5
H18B C18 H18C 109.5
C17 C19 H19A 109.5
C17 C19 H19B 109.5
H19A C19 H19B 109.5
C17 C19 H19C 109.5
H19A C19 H19C 109.5
H19B C19 H19C 109.5
C17 C20 H20A 109.5
C17 C20 H20B 109.5
H20A C20 H20B 109.5
C17 C20 H20C 109.5
H20A C20 H20C 109.5
H20B C20 H20C 109.5
N3 C21 C22 123.3(5)
N3 C21 H21 118.3
C22 C21 H21 118.3
C23 C22 C21 118.0(5)
C23 C22 H22 121.0
C21 C22 H22 121.0
C22 C23 C24 121.5(5)
C22 C23 H23 119.3
C24 C23 H23 119.3
C23 C24 C25 124.3(5)
C23 C24 C29 117.8(5)
C25 C24 C29 117.9(5)
C26 C25 C24 120.6(5)
C26 C25 H25 119.7
C24 C25 H25 119.7
C25 C26 C27 121.1(5)
C25 C26 H26 119.4
C27 C26 H26 119.4
C28 C27 C26 121.5(5)
C28 C27 H27 119.3
C26 C27 H27 119.3
C27 C28 C29 116.4(4)
C27 C28 C30 121.7(4)
C29 C28 C30 121.8(4)
N3 C29 C28 117.2(4)
N3 C29 C24 120.5(4)
C28 C29 C24 122.4(4)
C28 C30 P2 120.3(3)
C28 C30 Zn2 103.9(3)
P2 C30 Zn2 84.97(17)
C28 C30 H30 114.4
P2 C30 H30 114.4
Zn2 C30 H30 114.4
C33 C31 C32 111.7(4)
C33 C31 P2 112.6(4)
C32 C31 P2 110.6(3)
C33 C31 H31 107.2
C32 C31 H31 107.2
P2 C31 H31 107.2
C31 C32 H32A 109.5
C31 C32 H32B 109.5
H32A C32 H32B 109.5
C31 C32 H32C 109.5
H32A C32 H32C 109.5
H32B C32 H32C 109.5
C31 C33 H33A 109.5
C31 C33 H33B 109.5
H33A C33 H33B 109.5
C31 C33 H33C 109.5
H33A C33 H33C 109.5
H33B C33 H33C 109.5
C35 C34 C36 110.5(4)
C35 C34 P2 111.1(3)
C36 C34 P2 113.5(4)
C35 C34 H34 107.1
C36 C34 H34 107.1
P2 C34 H34 107.1
C34 C35 H35A 109.5
C34 C35 H35B 109.5
H35A C35 H35B 109.5
C34 C35 H35C 109.5
H35A C35 H35C 109.5
H35B C35 H35C 109.5
C34 C36 H36A 109.5
C34 C36 H36B 109.5
H36A C36 H36B 109.5
C34 C36 H36C 109.5
H36A C36 H36C 109.5
H36B C36 H36C 109.5
N4 C37 C40 106.5(4)
N4 C37 C38 114.0(4)
C40 C37 C38 109.1(4)
N4 C37 C39 109.3(4)
C40 C37 C39 108.6(4)
C38 C37 C39 109.1(4)
C37 C38 H38A 109.5
C37 C38 H38B 109.5
H38A C38 H38B 109.5
C37 C38 H38C 109.5
H38A C38 H38C 109.5
H38B C38 H38C 109.5
C37 C39 H39A 109.5
C37 C39 H39B 109.5
H39A C39 H39B 109.5
C37 C39 H39C 109.5
H39A C39 H39C 109.5
H39B C39 H39C 109.5
C37 C40 H40A 109.5
C37 C40 H40B 109.5
H40A C40 H40B 109.5
C37 C40 H40C 109.5
H40A C40 H40C 109.5
H40B C40 H40C 109.5

loop_
_geom_bond_atom_site_label_1
_geom_bond_atom_site_label_2
_geom_bond_distance
Zn1 N2 2.011(4)
Zn1 N1 2.076(4)
Zn1 C10 2.122(4)
Zn1 Cl1 2.1913(15)
Zn1 P1 2.6401(12)
Zn2 N4 2.031(3)
Zn2 N3 2.090(3)
Zn2 C30 2.128(4)
Zn2 Cl2 2.1977(13)
Zn2 P2 2.6499(12)
P1 N2 1.601(4)
P1 C10 1.787(4)
P1 C14 1.840(5)
P1 C11 1.848(5)
P2 N4 1.597(3)
P2 C30 1.776(4)
P2 C31 1.839(4)
P2 C34 1.841(5)
N1 C1 1.325(6)
N1 C9 1.354(6)
N2 C17 1.474(6)
N3 C21 1.324(5)
N3 C29 1.380(5)
N4 C37 1.491(5)
C1 C2 1.383(9)
C1 H1 0.9300
C2 C3 1.355(10)
C2 H2 0.9300
C3 C4 1.417(9)
C3 H3 0.9300
C4 C5 1.402(9)
C4 C9 1.419(6)
C5 C6 1.343(10)
C5 H5 0.9300
C6 C7 1.412(8)
C6 H6 0.9300
C7 C8 1.370(6)
C7 H7 0.9300
C8 C9 1.439(7)
C8 C10 1.499(6)
C10 H10 0.9800
C11 C12 1.517(7)
C11 C13 1.533(7)
C11 H11 0.9800
C12 H12A 0.9600
C12 H12B 0.9600
C12 H12C 0.9600
C13 H13A 0.9600
C13 H13B 0.9600
C13 H13C 0.9600
C14 C16 1.534(8)
C14 C15 1.547(7)
C14 H14 0.9800
C15 H15A 0.9600
C15 H15B 0.9600
C15 H15C 0.9600
C16 H16A 0.9600
C16 H16B 0.9600
C16 H16C 0.9600
C17 C20 1.511(7)
C17 C19 1.536(8)
C17 C18 1.546(8)
C18 H18A 0.9600
C18 H18B 0.9600
C18 H18C 0.9600
C19 H19A 0.9600
C19 H19B 0.9600
C19 H19C 0.9600
C20 H20A 0.9600
C20 H20B 0.9600
C20 H20C 0.9600
C21 C22 1.406(7)
C21 H21 0.9300
C22 C23 1.355(7)
C22 H22 0.9300
C23 C24 1.389(7)
C23 H23 0.9300
C24 C25 1.410(7)
C24 C29 1.424(6)
C25 C26 1.345(7)
C25 H25 0.9300
C26 C27 1.426(7)
C26 H26 0.9300
C27 C28 1.384(6)
C27 H27 0.9300
C28 C29 1.420(6)
C28 C30 1.499(6)
C30 H30 0.9800
C31 C33 1.530(7)
C31 C32 1.537(7)
C31 H31 0.9800
C32 H32A 0.9600
C32 H32B 0.9600
C32 H32C 0.9600
C33 H33A 0.9600
C33 H33B 0.9600
C33 H33C 0.9600
C34 C35 1.533(7)
C34 C36 1.534(7)
C34 H34 0.9800
C35 H35A 0.9600
C35 H35B 0.9600
C35 H35C 0.9600
C36 H36A 0.9600
C36 H36B 0.9600
C36 H36C 0.9600
C37 C40 1.512(7)
C37 C38 1.525(7)
C37 C39 1.528(6)
C38 H38A 0.9600
C38 H38B 0.9600
C38 H38C 0.9600
C39 H39A 0.9600
C39 H39B 0.9600
C39 H39C 0.9600
C40 H40A 0.9600
C40 H40B 0.9600
C40 H40C 0.9600

loop_
_geom_torsion_atom_site_label_1
_geom_torsion_atom_site_label_2
_geom_torsion_atom_site_label_3
_geom_torsion_atom_site_label_4
_geom_torsion
N1 Zn1 P1 N2 -95.8(2)
C10 Zn1 P1 N2 -164.1(2)
Cl1 Zn1 P1 N2 76.8(2)
N2 Zn1 P1 C10 164.1(2)
N1 Zn1 P1 C10 68.3(2)
Cl1 Zn1 P1 C10 -119.2(2)
N2 Zn1 P1 C14 -105.4(2)
N1 Zn1 P1 C14 158.8(2)
C10 Zn1 P1 C14 90.5(2)
Cl1 Zn1 P1 C14 -28.7(2)
N2 Zn1 P1 C11 79.1(3)
N1 Zn1 P1 C11 -16.7(3)
C10 Zn1 P1 C11 -84.9(3)
Cl1 Zn1 P1 C11 155.9(3)
N3 Zn2 P2 N4 -99.82(19)
C30 Zn2 P2 N4 -168.8(2)
Cl2 Zn2 P2 N4 70.99(19)
N4 Zn2 P2 C30 168.8(2)
N3 Zn2 P2 C30 68.95(19)
Cl2 Zn2 P2 C30 -120.24(18)
N4 Zn2 P2 C31 81.7(3)
N3 Zn2 P2 C31 -18.1(3)
C30 Zn2 P2 C31 -87.1(3)
Cl2 Zn2 P2 C31 152.7(2)
N4 Zn2 P2 C34 -103.1(2)
N3 Zn2 P2 C34 157.1(2)
C30 Zn2 P2 C34 88.2(2)
Cl2 Zn2 P2 C34 -32.1(2)
N2 Zn1 N1 C1 100.2(5)
C10 Zn1 N1 C1 177.3(5)
Cl1 Zn1 N1 C1 -37.4(5)
P1 Zn1 N1 C1 138.4(4)
N2 Zn1 N1 C9 -83.7(3)
C10 Zn1 N1 C9 -6.5(3)
Cl1 Zn1 N1 C9 138.7(3)
P1 Zn1 N1 C9 -45.5(3)
C10 P1 N2 C17 178.0(5)
C14 P1 N2 C17 -70.0(5)
C11 P1 N2 C17 54.0(5)
Zn1 P1 N2 C17 -169.0(6)
C10 P1 N2 Zn1 -12.9(2)
C14 P1 N2 Zn1 99.1(2)
C11 P1 N2 Zn1 -136.95(19)
N1 Zn1 N2 C17 -97.4(4)
C10 Zn1 N2 C17 -179.2(4)
Cl1 Zn1 N2 C17 30.2(5)
P1 Zn1 N2 C17 169.9(5)
N1 Zn1 N2 P1 92.69(18)
C10 Zn1 N2 P1 10.87(17)
Cl1 Zn1 N2 P1 -139.66(12)
N4 Zn2 N3 C21 101.1(4)
C30 Zn2 N3 C21 177.7(4)
Cl2 Zn2 N3 C21 -35.9(4)
P2 Zn2 N3 C21 138.9(4)
N4 Zn2 N3 C29 -82.3(3)
C30 Zn2 N3 C29 -5.8(3)
Cl2 Zn2 N3 C29 140.7(2)
P2 Zn2 N3 C29 -44.5(3)
C30 P2 N4 C37 175.3(4)
C31 P2 N4 C37 50.6(5)
C34 P2 N4 C37 -72.6(5)
Zn2 P2 N4 C37 -175.5(5)
C30 P2 N4 Zn2 -9.18(19)
C31 P2 N4 Zn2 -133.94(18)
C34 P2 N4 Zn2 102.9(2)
N3 Zn2 N4 C37 -95.2(4)
C30 Zn2 N4 C37 -176.5(4)
Cl2 Zn2 N4 C37 33.7(4)
P2 Zn2 N4 C37 175.9(5)
N3 Zn2 N4 P2 88.93(17)
C30 Zn2 N4 P2 7.63(16)
Cl2 Zn2 N4 P2 -142.21(11)
C9 N1 C1 C2 1.5(8)
Zn1 N1 C1 C2 177.3(5)
N1 C1 C2 C3 -3.5(11)
C1 C2 C3 C4 1.6(11)
C2 C3 C4 C5 -176.7(6)
C2 C3 C4 C9 2.1(9)
C3 C4 C5 C6 178.0(6)
C9 C4 C5 C6 -0.7(9)
C4 C5 C6 C7 1.5(10)
C5 C6 C7 C8 1.0(9)
C6 C7 C8 C9 -4.0(7)
C6 C7 C8 C10 179.3(5)
C1 N1 C9 C4 2.5(7)
Zn1 N1 C9 C4 -174.0(3)
C1 N1 C9 C8 179.8(4)
Zn1 N1 C9 C8 3.3(5)
C5 C4 C9 N1 174.7(5)
C3 C4 C9 N1 -4.1(7)
C5 C4 C9 C8 -2.5(7)
C3 C4 C9 C8 178.6(4)
C7 C8 C9 N1 -172.5(4)
C10 C8 C9 N1 4.2(6)
C7 C8 C9 C4 4.7(6)
C10 C8 C9 C4 -178.5(4)
C7 C8 C10 P1 -99.8(5)
C9 C8 C10 P1 83.7(5)
C7 C8 C10 Zn1 167.7(4)
C9 C8 C10 Zn1 -8.8(4)
N2 P1 C10 C8 -91.2(4)
C14 P1 C10 C8 147.8(4)
C11 P1 C10 C8 32.5(5)
Zn1 P1 C10 C8 -103.5(4)
N2 P1 C10 Zn1 12.29(19)
C14 P1 C10 Zn1 -108.7(2)
C11 P1 C10 Zn1 135.96(19)
N2 Zn1 C10 C8 112.1(3)
N1 Zn1 C10 C8 7.8(3)
Cl1 Zn1 C10 C8 -109.0(3)
P1 Zn1 C10 C8 121.8(3)
N2 Zn1 C10 P1 -9.76(15)
N1 Zn1 C10 P1 -114.06(17)
Cl1 Zn1 C10 P1 129.21(15)
N2 P1 C11 C12 54.7(4)
C10 P1 C11 C12 -61.7(4)
C14 P1 C11 C12 -175.9(4)
Zn1 P1 C11 C12 -0.3(5)
N2 P1 C11 C13 -180.0(4)
C10 P1 C11 C13 63.6(4)
C14 P1 C11 C13 -50.6(4)
Zn1 P1 C11 C13 125.0(4)
N2 P1 C14 C16 -50.5(4)
C10 P1 C14 C16 59.9(4)
C11 P1 C14 C16 -178.7(4)
Zn1 P1 C14 C16 4.3(4)
N2 P1 C14 C15 76.1(5)
C10 P1 C14 C15 -173.5(4)
C11 P1 C14 C15 -52.1(5)
Zn1 P1 C14 C15 130.9(4)
P1 N2 C17 C20 -149.8(5)
Zn1 N2 C17 C20 44.6(6)
P1 N2 C17 C19 93.4(6)
Zn1 N2 C17 C19 -72.1(5)
P1 N2 C17 C18 -28.6(8)
Zn1 N2 C17 C18 165.9(4)
C29 N3 C21 C22 1.7(6)
Zn2 N3 C21 C22 178.1(3)
N3 C21 C22 C23 -3.3(7)
C21 C22 C23 C24 1.8(7)
C22 C23 C24 C25 -177.9(5)
C22 C23 C24 C29 1.1(7)
C23 C24 C25 C26 178.2(5)
C29 C24 C25 C26 -0.7(7)
C24 C25 C26 C27 1.3(8)
C25 C26 C27 C28 1.0(7)
C26 C27 C28 C29 -3.7(6)
C26 C27 C28 C30 178.2(4)
C21 N3 C29 C28 179.8(4)
Zn2 N3 C29 C28 2.9(4)
C21 N3 C29 C24 1.3(6)
Zn2 N3 C29 C24 -175.6(3)
C27 C28 C29 N3 -174.3(4)
C30 C28 C29 N3 3.9(6)
C27 C28 C29 C24 4.2(6)
C30 C28 C29 C24 -177.6(4)
C23 C24 C29 N3 -2.7(6)
C25 C24 C29 N3 176.3(4)
C23 C24 C29 C28 178.9(4)
C25 C24 C29 C28 -2.1(6)
C27 C28 C30 P2 -97.6(4)
C29 C28 C30 P2 84.3(4)
C27 C28 C30 Zn2 170.1(3)
C29 C28 C30 Zn2 -8.0(4)
N4 P2 C30 C28 -94.4(3)
C31 P2 C30 C28 29.8(4)
C34 P2 C30 C28 144.7(3)
Zn2 P2 C30 C28 -103.2(4)
N4 P2 C30 Zn2 8.78(18)
C31 P2 C30 Zn2 132.98(19)
C34 P2 C30 Zn2 -112.05(19)
N4 Zn2 C30 C28 113.1(3)
N3 Zn2 C30 C28 6.9(3)
Cl2 Zn2 C30 C28 -111.4(3)
P2 Zn2 C30 C28 120.0(3)
N4 Zn2 C30 P2 -6.87(14)
N3 Zn2 C30 P2 -113.10(16)
Cl2 Zn2 C30 P2 128.60(15)
N4 P2 C31 C33 -179.6(3)
C30 P2 C31 C33 62.6(4)
C34 P2 C31 C33 -51.2(4)
Zn2 P2 C31 C33 124.4(3)
N4 P2 C31 C32 54.7(4)
C30 P2 C31 C32 -63.1(4)
C34 P2 C31 C32 -176.9(3)
Zn2 P2 C31 C32 -1.4(5)
N4 P2 C34 C35 -54.8(4)
C30 P2 C34 C35 56.5(4)
C31 P2 C34 C35 177.8(4)
Zn2 P2 C34 C35 1.1(4)
N4 P2 C34 C36 70.5(4)
C30 P2 C34 C36 -178.2(4)
C31 P2 C34 C36 -56.9(4)
Zn2 P2 C34 C36 126.4(4)
P2 N4 C37 C40 -141.1(4)
Zn2 N4 C37 C40 44.8(5)
P2 N4 C37 C38 -20.7(6)
Zn2 N4 C37 C38 165.2(3)
P2 N4 C37 C39 101.8(5)
Zn2 N4 C37 C39 -72.3(5)
